data_2243667
loop_
_publ_author_name
'Rutledge, Kelli M.'
'Griesbach, Caleb'
'Mercado, Brandon Q.'
'Peczuh, Mark W.'

_publ_section_title
;
 Structures of three disubstituted [13]-macrodilactones reveal effects of
 substitution on macrocycle conformation
;
_journal_coeditor_code MW2168
_journal_issue 10
_journal_name_full 'Acta Crystallographica Section E'
_journal_page_first 1617
_journal_page_last 1623
_journal_paper_doi 10.1107/S2056989020012037
_journal_volume 76
_journal_year 2020
_chemical_formula_iupac 'C18 H21 Br O4'
_chemical_formula_moiety 'C18 H21 Br O4'
_chemical_formula_sum 'C18 H21 Br O4'
_chemical_formula_weight 381.26
_chemical_name_common II
_chemical_name_systematic
;
<i>cis</i>-4-(4-Bromophenyl)-13-methyl-1,10-dioxacyclotridec-5-ene-2,9-dione
;
_space_group_crystal_system monoclinic
_space_group_IT_number 14
_space_group_name_Hall '-P 2yn'
_space_group_name_H-M_alt 'P 1 21/n 1'
_atom_sites_solution_hydrogens geom
_atom_sites_solution_primary direct
_atom_sites_solution_secondary difmap
_audit_creation_method SHELXL-2014/7
_cell_angle_alpha 90
_cell_angle_beta 95.7658(18)
_cell_angle_gamma 90
_cell_formula_units_Z 4
_cell_length_a 15.3128(3)
_cell_length_b 5.55594(11)
_cell_length_c 20.5689(4)
_cell_measurement_reflns_used 41470
_cell_measurement_temperature 93(2)
_cell_measurement_theta_max 66.5980
_cell_measurement_theta_min 2.1350
_cell_volume 1741.09(6)
_computing_cell_refinement
;
CrysAlisPro (Rigaku OD, 2015)
;
_computing_data_collection
;
<i>CrystalClear-SM Expert</i> (Rigaku, 2011)
;
_computing_data_reduction
;
CrysAlisPro (Rigaku OD, 2015)
;
_computing_molecular_graphics
;
<i>OLEX2</i> (Dolomanov <i>et al.</i>,  2009)
;
_computing_publication_material
;
<i>SHELXL2013/2</i> (Sheldrick, 2015b)
;
_computing_structure_refinement
;
<i>SHELXL2014/7</i> (Sheldrick, 2015b)
;
_computing_structure_solution
;
<i>SHELXT2014/5</i> (Sheldrick, 2015a)
;
_diffrn_ambient_temperature 93(2)
_diffrn_detector_area_resol_mean 22.2
_diffrn_measured_fraction_theta_full 0.991
_diffrn_measured_fraction_theta_max 0.991
_diffrn_measurement_device_type 'Rigaku Saturn 944+ CCD'
_diffrn_measurement_method \w
_diffrn_radiation_source 'microfocus rotating anode'
_diffrn_radiation_type CuK\a
_diffrn_radiation_wavelength 1.54184
_diffrn_reflns_av_R_equivalents 0.0398
_diffrn_reflns_av_unetI/netI 0.0112
_diffrn_reflns_limit_h_max 18
_diffrn_reflns_limit_h_min -18
_diffrn_reflns_limit_k_max 6
_diffrn_reflns_limit_k_min -6
_diffrn_reflns_limit_l_max 24
_diffrn_reflns_limit_l_min -24
_diffrn_reflns_number 59208
_diffrn_reflns_theta_full 66.830
_diffrn_reflns_theta_max 66.830
_diffrn_reflns_theta_min 3.438
_exptl_absorpt_coefficient_mu 3.365
_exptl_absorpt_correction_T_max 1.00000
_exptl_absorpt_correction_T_min 0.82281
_exptl_absorpt_correction_type multi-scan
_exptl_absorpt_process_details
;
(CrysAlisPro; Rigaku OD, 2015)
;
_exptl_crystal_colour Colorless
_exptl_crystal_density_diffrn 1.454
_exptl_crystal_density_method 'not measured'
_exptl_crystal_description Block
_exptl_crystal_F_000 784
_exptl_crystal_size_max 0.200
_exptl_crystal_size_mid 0.190
_exptl_crystal_size_min 0.100
_refine_diff_density_max 0.513
_refine_diff_density_min -0.522
_refine_ls_extinction_method none
_refine_ls_goodness_of_fit_ref 1.101
_refine_ls_hydrogen_treatment constr
_refine_ls_matrix_type full
_refine_ls_number_parameters 209
_refine_ls_number_reflns 3075
_refine_ls_number_restraints 0
_refine_ls_restrained_S_all 1.101
_refine_ls_R_factor_all 0.0273
_refine_ls_R_factor_gt 0.0268
_refine_ls_shift/su_max 0.001
_refine_ls_shift/su_mean 0.000
_refine_ls_structure_factor_coef Fsqd
_refine_ls_weighting_details 'w=1/[\s^2^(Fo^2^)+(0.0186P)^2^+2.0820P] where P=(Fo^2^+2Fc^2^)/3'
_refine_ls_weighting_scheme calc
_refine_ls_wR_factor_gt 0.0614
_refine_ls_wR_factor_ref 0.0616
_reflns_number_gt 3000
_reflns_number_total 3075
_reflns_threshold_expression 'I > 2\s(I)'
_cod_data_source_file mw2168sup1.cif
_cod_data_source_block II
_cod_original_cell_volume 1741.08(6)
_cod_original_sg_symbol_H-M 'P 21/n'
_cod_database_code 2243667
_shelx_space_group_comment
;
The symmetry employed for this shelxl refinement is uniquely defined
by the following loop, which should always be used as a source of
symmetry information in preference to the above space-group names.
They are only intended as comments.
;
_shelx_estimated_absorpt_t_min 0.553
_shelx_estimated_absorpt_t_max 0.730

loop_
_space_group_symop_operation_xyz
'x, y, z'
'-x+1/2, y+1/2, -z+1/2'
'-x, -y, -z'
'x-1/2, -y-1/2, z-1/2'

loop_
_atom_site_type_symbol
_atom_site_label
_atom_site_fract_x
_atom_site_fract_y
_atom_site_fract_z
_atom_site_U_iso_or_equiv
_atom_site_adp_type
_atom_site_calc_flag
_atom_site_occupancy
_atom_site_disorder_assembly
_atom_site_disorder_group
Br Br1 0.67994(2) 1.25106(4) 0.26935(2) 0.02712(8) Uani d 1 . .
O O1 0.27479(8) 0.5670(2) 0.52299(6) 0.0222(3) Uani d 1 . .
O O10 0.08625(9) 0.6437(3) 0.45484(7) 0.0297(3) Uani d 1 . .
O O15 0.32471(11) 0.2793(3) 0.45930(8) 0.0361(4) Uani d 1 . .
O O22 0.08714(12) 1.0133(3) 0.40964(8) 0.0466(4) Uani d 1 . .
C C2 0.32629(13) 0.4847(4) 0.47904(9) 0.0246(4) Uani d 1 . .
C C3 0.38595(13) 0.6777(4) 0.45684(9) 0.0253(4) Uani d 1 . .
H H3A 0.4470 0.6480 0.4759 0.030 Uiso calc 1 . .
H H3B 0.3674 0.8369 0.4721 0.030 Uiso calc 1 . .
C C4 0.38196(12) 0.6768(4) 0.38145(9) 0.0245(4) Uani d 1 . .
H H4 0.3863 0.5058 0.3669 0.029 Uiso calc 1 . .
C C5 0.29466(13) 0.7741(4) 0.35257(9) 0.0271(4) Uani d 1 . .
H H5 0.2847 0.9422 0.3559 0.032 Uiso calc 1 . .
C C6 0.23075(14) 0.6403(4) 0.32272(10) 0.0311(5) Uani d 1 . .
H H6 0.2416 0.4733 0.3177 0.037 Uiso calc 1 . .
C C7 0.14240(14) 0.7363(4) 0.29646(10) 0.0334(5) Uani d 1 . .
H H7A 0.1272 0.6740 0.2517 0.040 Uiso calc 1 . .
H H7B 0.1452 0.9140 0.2940 0.040 Uiso calc 1 . .
C C8 0.07030(13) 0.6635(5) 0.33969(10) 0.0339(5) Uani d 1 . .
H H8A 0.0120 0.7011 0.3167 0.041 Uiso calc 1 . .
H H8B 0.0731 0.4879 0.3478 0.041 Uiso calc 1 . .
C C9 0.08167(14) 0.7959(4) 0.40389(11) 0.0316(5) Uani d 1 . .
C C11 0.10483(14) 0.7529(4) 0.51898(10) 0.0313(5) Uani d 1 . .
H H11A 0.0512 0.8289 0.5328 0.038 Uiso calc 1 . .
H H11B 0.1506 0.8782 0.5178 0.038 Uiso calc 1 . .
C C12 0.13630(13) 0.5550(4) 0.56615(9) 0.0275(4) Uani d 1 . .
H H12A 0.0858 0.4510 0.5737 0.033 Uiso calc 1 . .
H H12B 0.1582 0.6286 0.6085 0.033 Uiso calc 1 . .
C C13 0.20832(12) 0.3996(4) 0.54275(9) 0.0231(4) Uani d 1 . .
H H13 0.1840 0.3031 0.5041 0.028 Uiso calc 1 . .
C C14 0.24961(14) 0.2320(4) 0.59525(10) 0.0290(5) Uani d 1 . .
H H14A 0.2794 0.3270 0.6310 0.043 Uiso calc 1 . .
H H14B 0.2923 0.1275 0.5767 0.043 Uiso calc 1 . .
H H14C 0.2038 0.1331 0.6120 0.043 Uiso calc 1 . .
C C16 0.45741(12) 0.8154(4) 0.35657(9) 0.0213(4) Uani d 1 . .
C C17 0.48886(12) 1.0298(4) 0.38536(9) 0.0239(4) Uani d 1 . .
H H17 0.4642 1.0888 0.4228 0.029 Uiso calc 1 . .
C C18 0.55561(13) 1.1589(4) 0.36022(9) 0.0240(4) Uani d 1 . .
H H18 0.5769 1.3044 0.3803 0.029 Uiso calc 1 . .
C C19 0.59046(12) 1.0712(4) 0.30541(9) 0.0217(4) Uani d 1 . .
C C20 0.56177(13) 0.8585(4) 0.27595(9) 0.0241(4) Uani d 1 . .
H H20 0.5871 0.7998 0.2387 0.029 Uiso calc 1 . .
C C21 0.49528(13) 0.7323(4) 0.30178(9) 0.0239(4) Uani d 1 . .
H H21 0.4750 0.5859 0.2818 0.029 Uiso calc 1 . .

loop_
_atom_site_aniso_label
_atom_site_aniso_U_11
_atom_site_aniso_U_22
_atom_site_aniso_U_33
_atom_site_aniso_U_12
_atom_site_aniso_U_13
_atom_site_aniso_U_23
Br1 0.02422(12) 0.02824(13) 0.03034(13) -0.00158(8) 0.00974(8) 0.00148(8)
O1 0.0221(6) 0.0222(7) 0.0230(6) -0.0016(6) 0.0054(5) -0.0003(5)
O10 0.0267(7) 0.0356(8) 0.0258(7) -0.0019(6) -0.0033(6) -0.0008(6)
O15 0.0445(9) 0.0246(8) 0.0427(9) 0.0027(7) 0.0216(7) 0.0000(7)
O22 0.0656(12) 0.0349(10) 0.0395(9) 0.0091(9) 0.0059(8) -0.0002(8)
C2 0.0246(10) 0.0255(11) 0.0242(9) 0.0040(8) 0.0048(8) 0.0025(8)
C3 0.0221(9) 0.0291(11) 0.0250(10) -0.0001(8) 0.0035(8) 0.0038(8)
C4 0.0230(10) 0.0272(11) 0.0237(10) -0.0003(8) 0.0041(8) 0.0008(8)
C5 0.0228(10) 0.0340(12) 0.0245(10) 0.0015(9) 0.0030(8) 0.0028(9)
C6 0.0331(11) 0.0340(12) 0.0264(10) 0.0019(10) 0.0037(8) -0.0019(9)
C7 0.0300(11) 0.0421(13) 0.0268(10) -0.0016(10) -0.0027(9) -0.0007(10)
C8 0.0237(10) 0.0476(14) 0.0292(11) -0.0040(10) -0.0039(8) -0.0011(10)
C9 0.0222(10) 0.0410(14) 0.0315(11) 0.0060(9) 0.0026(8) 0.0016(10)
C11 0.0299(11) 0.0360(12) 0.0277(11) 0.0070(10) 0.0017(9) -0.0070(9)
C12 0.0235(10) 0.0353(12) 0.0241(10) -0.0010(9) 0.0047(8) -0.0027(9)
C13 0.0241(9) 0.0239(10) 0.0214(9) -0.0055(8) 0.0034(7) 0.0004(8)
C14 0.0356(11) 0.0287(11) 0.0225(10) -0.0013(9) 0.0023(8) 0.0034(9)
C16 0.0194(9) 0.0227(10) 0.0217(9) 0.0025(8) 0.0014(7) 0.0035(8)
C17 0.0234(9) 0.0260(10) 0.0230(9) 0.0023(8) 0.0065(7) -0.0018(8)
C18 0.0246(10) 0.0220(10) 0.0254(9) 0.0000(8) 0.0025(8) -0.0018(8)
C19 0.0181(9) 0.0245(10) 0.0226(9) 0.0021(8) 0.0024(7) 0.0043(8)
C20 0.0264(10) 0.0257(10) 0.0207(9) 0.0044(8) 0.0052(8) -0.0004(8)
C21 0.0270(10) 0.0221(10) 0.0223(9) 0.0002(8) 0.0013(8) -0.0006(8)

loop_
_atom_type_symbol
_atom_type_description
_atom_type_scat_dispersion_real
_atom_type_scat_dispersion_imag
_atom_type_scat_source
C C 0.0181 0.0091 'International Tables Vol C Tables 4.2.6.8 and 6.1.1.4'
H H 0.0000 0.0000 'International Tables Vol C Tables 4.2.6.8 and 6.1.1.4'
Br Br -0.6763 1.2805 'International Tables Vol C Tables 4.2.6.8 and 6.1.1.4'
O O 0.0492 0.0322 'International Tables Vol C Tables 4.2.6.8 and 6.1.1.4'

loop_
_geom_angle_atom_site_label_1
_geom_angle_atom_site_label_2
_geom_angle_atom_site_label_3
_geom_angle_site_symmetry_1
_geom_angle_site_symmetry_3
_geom_angle
_geom_angle_publ_flag
C2 O1 C13 . . 116.31(15) ?
C9 O10 C11 . . 115.81(18) ?
O15 C2 O1 . . 123.73(19) ?
O15 C2 C3 . . 124.10(18) ?
O1 C2 C3 . . 112.16(17) ?
C2 C3 C4 . . 109.70(17) ?
C2 C3 H3A . . 109.7 ?
C4 C3 H3A . . 109.7 ?
C2 C3 H3B . . 109.7 ?
C4 C3 H3B . . 109.7 ?
H3A C3 H3B . . 108.2 ?
C5 C4 C16 . . 111.08(17) ?
C5 C4 C3 . . 109.77(16) ?
C16 C4 C3 . . 112.43(16) ?
C5 C4 H4 . . 107.8 ?
C16 C4 H4 . . 107.8 ?
C3 C4 H4 . . 107.8 ?
C6 C5 C4 . . 124.3(2) ?
C6 C5 H5 . . 117.8 ?
C4 C5 H5 . . 117.8 ?
C5 C6 C7 . . 124.2(2) ?
C5 C6 H6 . . 117.9 ?
C7 C6 H6 . . 117.9 ?
C6 C7 C8 . . 111.78(18) ?
C6 C7 H7A . . 109.3 ?
C8 C7 H7A . . 109.3 ?
C6 C7 H7B . . 109.3 ?
C8 C7 H7B . . 109.3 ?
H7A C7 H7B . . 107.9 ?
C9 C8 C7 . . 110.59(18) ?
C9 C8 H8A . . 109.5 ?
C7 C8 H8A . . 109.5 ?
C9 C8 H8B . . 109.5 ?
C7 C8 H8B . . 109.5 ?
H8A C8 H8B . . 108.1 ?
O22 C9 O10 . . 123.5(2) ?
O22 C9 C8 . . 124.8(2) ?
O10 C9 C8 . . 111.6(2) ?
O10 C11 C12 . . 107.42(17) ?
O10 C11 H11A . . 110.2 ?
C12 C11 H11A . . 110.2 ?
O10 C11 H11B . . 110.2 ?
C12 C11 H11B . . 110.2 ?
H11A C11 H11B . . 108.5 ?
C11 C12 C13 . . 113.90(16) ?
C11 C12 H12A . . 108.8 ?
C13 C12 H12A . . 108.8 ?
C11 C12 H12B . . 108.8 ?
C13 C12 H12B . . 108.8 ?
H12A C12 H12B . . 107.7 ?
O1 C13 C14 . . 109.62(15) ?
O1 C13 C12 . . 105.93(16) ?
C14 C13 C12 . . 112.85(16) ?
O1 C13 H13 . . 109.5 ?
C14 C13 H13 . . 109.5 ?
C12 C13 H13 . . 109.5 ?
C13 C14 H14A . . 109.5 ?
C13 C14 H14B . . 109.5 ?
H14A C14 H14B . . 109.5 ?
C13 C14 H14C . . 109.5 ?
H14A C14 H14C . . 109.5 ?
H14B C14 H14C . . 109.5 ?
C17 C16 C21 . . 118.13(18) ?
C17 C16 C4 . . 122.13(17) ?
C21 C16 C4 . . 119.71(18) ?
C18 C17 C16 . . 121.21(18) ?
C18 C17 H17 . . 119.4 ?
C16 C17 H17 . . 119.4 ?
C19 C18 C17 . . 118.67(19) ?
C19 C18 H18 . . 120.7 ?
C17 C18 H18 . . 120.7 ?
C20 C19 C18 . . 121.85(18) ?
C20 C19 Br1 . . 119.21(14) ?
C18 C19 Br1 . . 118.94(15) ?
C19 C20 C21 . . 118.62(18) ?
C19 C20 H20 . . 120.7 ?
C21 C20 H20 . . 120.7 ?
C20 C21 C16 . . 121.52(19) ?
C20 C21 H21 . . 119.2 ?
C16 C21 H21 . . 119.2 ?

loop_
_geom_bond_atom_site_label_1
_geom_bond_atom_site_label_2
_geom_bond_site_symmetry_2
_geom_bond_distance
_geom_bond_publ_flag
Br1 C19 . 1.9053(19) ?
O1 C2 . 1.338(2) ?
O1 C13 . 1.466(2) ?
O10 C9 . 1.343(3) ?
O10 C11 . 1.454(2) ?
O15 C2 . 1.210(3) ?
O22 C9 . 1.216(3) ?
C2 C3 . 1.509(3) ?
C3 C4 . 1.546(3) ?
C3 H3A . 0.9900 ?
C3 H3B . 0.9900 ?
C4 C5 . 1.508(3) ?
C4 C16 . 1.519(3) ?
C4 H4 . 1.0000 ?
C5 C6 . 1.329(3) ?
C5 H5 . 0.9500 ?
C6 C7 . 1.503(3) ?
C6 H6 . 0.9500 ?
C7 C8 . 1.540(3) ?
C7 H7A . 0.9900 ?
C7 H7B . 0.9900 ?
C8 C9 . 1.506(3) ?
C8 H8A . 0.9900 ?
C8 H8B . 0.9900 ?
C11 C12 . 1.513(3) ?
C11 H11A . 0.9900 ?
C11 H11B . 0.9900 ?
C12 C13 . 1.516(3) ?
C12 H12A . 0.9900 ?
C12 H12B . 0.9900 ?
C13 C14 . 1.515(3) ?
C13 H13 . 1.0000 ?
C14 H14A . 0.9800 ?
C14 H14B . 0.9800 ?
C14 H14C . 0.9800 ?
C16 C17 . 1.395(3) ?
C16 C21 . 1.397(3) ?
C17 C18 . 1.390(3) ?
C17 H17 . 0.9500 ?
C18 C19 . 1.384(3) ?
C18 H18 . 0.9500 ?
C19 C20 . 1.379(3) ?
C20 C21 . 1.385(3) ?
C20 H20 . 0.9500 ?
C21 H21 . 0.9500 ?

loop_
_geom_torsion_atom_site_label_1
_geom_torsion_atom_site_label_2
_geom_torsion_atom_site_label_3
_geom_torsion_atom_site_label_4
_geom_torsion_site_symmetry_1
_geom_torsion_site_symmetry_2
_geom_torsion_site_symmetry_3
_geom_torsion_site_symmetry_4
_geom_torsion
_geom_torsion_publ_flag
C13 O1 C2 O15 . . . . -5.6(3) ?
C13 O1 C2 C3 . . . . 174.13(15) ?
O15 C2 C3 C4 . . . . 47.6(3) ?
O1 C2 C3 C4 . . . . -132.13(17) ?
C2 C3 C4 C5 . . . . 71.6(2) ?
C2 C3 C4 C16 . . . . -164.23(16) ?
C16 C4 C5 C6 . . . . 128.0(2) ?
C3 C4 C5 C6 . . . . -107.0(2) ?
C4 C5 C6 C7 . . . . 177.34(19) ?
C5 C6 C7 C8 . . . . -105.8(3) ?
C6 C7 C8 C9 . . . . 70.3(3) ?
C11 O10 C9 O22 . . . . -4.3(3) ?
C11 O10 C9 C8 . . . . 174.89(16) ?
C7 C8 C9 O22 . . . . 54.0(3) ?
C7 C8 C9 O10 . . . . -125.2(2) ?
C9 O10 C11 C12 . . . . -161.83(17) ?
O10 C11 C12 C13 . . . . 49.7(2) ?
C2 O1 C13 C14 . . . . 82.6(2) ?
C2 O1 C13 C12 . . . . -155.41(15) ?
C11 C12 C13 O1 . . . . 50.0(2) ?
C11 C12 C13 C14 . . . . 169.98(18) ?
C5 C4 C16 C17 . . . . 84.5(2) ?
C3 C4 C16 C17 . . . . -38.9(3) ?
C5 C4 C16 C21 . . . . -93.3(2) ?
C3 C4 C16 C21 . . . . 143.29(18) ?
C21 C16 C17 C18 . . . . 0.4(3) ?
C4 C16 C17 C18 . . . . -177.39(18) ?
C16 C17 C18 C19 . . . . 0.3(3) ?
C17 C18 C19 C20 . . . . -1.1(3) ?
C17 C18 C19 Br1 . . . . 178.45(14) ?
C18 C19 C20 C21 . . . . 1.0(3) ?
Br1 C19 C20 C21 . . . . -178.54(14) ?
C19 C20 C21 C16 . . . . -0.2(3) ?
C17 C16 C21 C20 . . . . -0.5(3) ?
C4 C16 C21 C20 . . . . 177.35(18) ?

_cod_database_fobs_code 2243667
